data_1542631
loop_
_publ_author_name
'Izumi, Sanae'
'Kobayashi, Yusuke'
'Takemoto, Yoshiji'

_publ_section_title
;
 Catalytic Asymmetric Synthesis of anti-\a,\b-Diamino Acid Derivatives.
;
_journal_issue 4
_journal_name_full 'Organic letters'
_journal_page_first 696
_journal_page_last 699
_journal_paper_doi 10.1021/acs.orglett.5b03666
_journal_volume 18
_journal_year 2016
_chemical_formula_moiety 'C17 H22 N2 O5'
_chemical_formula_sum 'C17 H22 N2 O5'
_chemical_formula_weight 334.37
_space_group_crystal_system orthorhombic
_space_group_IT_number 61
_space_group_name_Hall '-P 2ac 2ab'
_space_group_name_H-M_alt 'P b c a'
_symmetry_space_group_name_Hall '-P 2ac 2ab'
_symmetry_space_group_name_H-M 'P b c a'
_atom_sites_solution_hydrogens geom
_atom_sites_solution_primary direct
_atom_sites_solution_secondary difmap
_cell_angle_alpha 90.0000
_cell_angle_beta 90.0000
_cell_angle_gamma 90.0000
_cell_formula_units_Z 8
_cell_length_a 8.5688(10)
_cell_length_b 19.141(3)
_cell_length_c 21.222(3)
_cell_measurement_reflns_used 16253
_cell_measurement_temperature 296
_cell_measurement_theta_max 25.36
_cell_measurement_theta_min 3.06
_cell_volume 3480.7(8)
_computing_cell_refinement 'RAPID AUTO'
_computing_data_collection 'RAPID AUTO (Rigaku, ????)'
_computing_data_reduction 'RAPID AUTO'
_computing_molecular_graphics 'CrystalStructure 4.2'
_computing_publication_material 'CrystalStructure 4.2 (Rigaku, 2015)'
_computing_structure_refinement 'SHELXL2013 (Sheldrick, 2008)'
_computing_structure_solution 'SIR2011 (Burla, et al., 2012)'
_diffrn_ambient_temperature 296
_diffrn_detector_area_resol_mean 10.000
_diffrn_measured_fraction_theta_full 0.998
_diffrn_measured_fraction_theta_max 0.998
_diffrn_measurement_device_type 'Rigaku R-AXIS RAPID'
_diffrn_measurement_method \w
_diffrn_radiation_type 'Mo K\a'
_diffrn_radiation_wavelength 0.71075
_diffrn_reflns_av_R_equivalents 0.1847
_diffrn_reflns_laue_measured_fraction_full 0.998
_diffrn_reflns_laue_measured_fraction_max 0.998
_diffrn_reflns_limit_h_max 10
_diffrn_reflns_limit_h_min -10
_diffrn_reflns_limit_k_max 22
_diffrn_reflns_limit_k_min -22
_diffrn_reflns_limit_l_max 25
_diffrn_reflns_limit_l_min -25
_diffrn_reflns_number 42219
_diffrn_reflns_point_group_measured_fraction_full 0.998
_diffrn_reflns_point_group_measured_fraction_max 0.998
_diffrn_reflns_theta_full 25.242
_diffrn_reflns_theta_max 25.347
_diffrn_reflns_theta_min 3.056
_diffrn_standards_number 0
_exptl_absorpt_coefficient_mu 0.094
_exptl_absorpt_correction_T_max 0.991
_exptl_absorpt_correction_T_min 0.686
_exptl_absorpt_correction_type multi-scan
_exptl_absorpt_process_details 'ABSCOR (Rigaku, 1995)'
_exptl_crystal_colour colorless
_exptl_crystal_density_diffrn 1.276
_exptl_crystal_density_method 'not measured'
_exptl_crystal_description needle
_exptl_crystal_F_000 1424.00
_exptl_crystal_size_max 0.100
_exptl_crystal_size_mid 0.100
_exptl_crystal_size_min 0.100
_refine_diff_density_max 0.20
_refine_diff_density_min -0.28
_refine_ls_extinction_method none
_refine_ls_goodness_of_fit_ref 1.040
_refine_ls_hydrogen_treatment constr
_refine_ls_number_parameters 288
_refine_ls_number_reflns 3181
_refine_ls_number_restraints 160
_refine_ls_R_factor_all 0.1257
_refine_ls_R_factor_gt 0.0704
_refine_ls_shift/su_max 0.001
_refine_ls_structure_factor_coef Fsqd
_refine_ls_weighting_details 'w = 1/[\s^2^(Fo^2^)+(0.0819P)^2^] where P=(Fo^2^+2Fc^2^)/3'
_refine_ls_weighting_scheme calc
_refine_ls_wR_factor_gt 0.1451
_refine_ls_wR_factor_ref 0.1697
_reflns_number_gt 1912
_reflns_number_total 3181
_reflns_threshold_expression F^2^>2.0\s(F^2^)
_cod_data_source_file ol5b03666_si_002.cif
_cod_data_source_block izumi141009
_cod_original_cell_volume 3480.8(8)
_cod_database_code 1542631
_shelxl_version_number 2014/4

loop_
_space_group_symop_id
_space_group_symop_operation_xyz
1 +X,+Y,+Z
2 1/2-X,1/2+Y,+Z
3 +X,1/2-Y,1/2+Z
4 1/2-X,-Y,1/2+Z
5 -X,-Y,-Z
6 -1/2+X,-1/2-Y,-Z
7 -X,-1/2+Y,-1/2-Z
8 -1/2+X,+Y,-1/2-Z

loop_
_atom_site_label
_atom_site_type_symbol
_atom_site_fract_x
_atom_site_fract_y
_atom_site_fract_z
_atom_site_U_iso_or_equiv
_atom_site_adp_type
_atom_site_occupancy
_atom_site_site_symmetry_order
_atom_site_calc_flag
_atom_site_refinement_flags_posn
_atom_site_refinement_flags_adp
_atom_site_refinement_flags_occupancy
_atom_site_disorder_assembly
_atom_site_disorder_group
O1 O 0.1759(2) 0.48010(10) 0.31023(9) 0.0344(5) Uani 1 1 d . . . . .
O2 O 0.4873(3) 0.32498(11) 0.22381(11) 0.0510(6) Uani 1 1 d . . . . .
O3 O 0.3439(3) 0.31893(11) 0.13530(11) 0.0525(7) Uani 1 1 d . . . . .
N20 N 0.3664(2) 0.46546(12) 0.23711(11) 0.0326(6) Uani 1 1 d . . . . .
H20 H 0.4568 0.4785 0.2240 0.039 Uiso 1 1 calc R U . . .
N21 N 0.2221(3) 0.36103(16) 0.10642(13) 0.0526(8) Uani 1 1 d . . . . .
C1 C 0.4065(3) 0.54914(15) 0.32013(13) 0.0292(7) Uani 1 1 d . . . . .
C2 C 0.4867(3) 0.60488(16) 0.41647(15) 0.0392(8) Uani 1 1 d . . . . .
H2 H 0.4795 0.6092 0.4600 0.047 Uiso 1 1 calc R U . . .
C3 C 0.3947(3) 0.55639(16) 0.38520(13) 0.0351(7) Uani 1 1 d . . . . .
H3 H 0.3251 0.5287 0.4077 0.042 Uiso 1 1 calc R U . . .
C4 C 0.3066(3) 0.49597(15) 0.28885(13) 0.0298(7) Uani 1 1 d . . . . .
C5 C 0.5981(3) 0.64053(17) 0.31869(15) 0.0417(8) Uani 1 1 d . . . . .
H5 H 0.6656 0.6692 0.2962 0.050 Uiso 1 1 calc R U . . .
C6 C 0.3432(4) 0.47670(18) 0.09958(14) 0.0467(9) Uani 1 1 d . . . . .
H6A H 0.4475 0.4572 0.1018 0.056 Uiso 1 1 calc R U . . .
H6B H 0.3456 0.5224 0.1193 0.056 Uiso 1 1 calc R U . . .
C7 C 0.2850(3) 0.41193(17) 0.20290(14) 0.0402(8) Uani 1 1 d . . . . .
H7 H 0.1932 0.3978 0.2273 0.048 Uiso 1 1 calc R U . . .
C9 C 0.3845(4) 0.34910(17) 0.19160(16) 0.0436(8) Uani 1 1 d . . . . .
C11 C 0.2326(4) 0.43025(18) 0.13531(14) 0.0492(10) Uani 1 1 d . . . . .
H11 H 0.1289 0.4518 0.1365 0.059 Uiso 1 1 calc R U . . .
C13 C 0.2961(4) 0.4848(2) 0.03041(16) 0.0614(11) Uani 1 1 d . . . . .
H13A H 0.3042 0.4404 0.0096 0.074 Uiso 1 1 calc R U . . .
H13B H 0.3640 0.5178 0.0103 0.074 Uiso 1 1 calc R U . . .
H13C H 0.1903 0.5012 0.0280 0.074 Uiso 1 1 calc R U . . .
C18 C 0.5888(3) 0.64686(16) 0.38327(15) 0.0392(8) Uani 1 1 d . . . . .
H18 H 0.6509 0.6791 0.4043 0.047 Uiso 1 1 calc R U . . .
C19 C 0.5082(3) 0.59194(15) 0.28700(14) 0.0347(7) Uani 1 1 d . . . . .
H19 H 0.5159 0.5879 0.2434 0.042 Uiso 1 1 calc R U . . .
C17 C 0.0660(6) 0.3380(3) 0.0997(3) 0.0321(12) Uani 0.662(3) 1 d D U P A 1
O8 O -0.0444(4) 0.3756(2) 0.08912(15) 0.0396(9) Uani 0.662(3) 1 d D U P A 1
O5 O 0.0704(4) 0.2685(2) 0.10369(18) 0.0327(9) Uani 0.662(3) 1 d D U P A 1
C16 C -0.0776(5) 0.2278(2) 0.0969(2) 0.0337(11) Uani 0.662(3) 1 d D U P A 1
C10 C -0.1880(17) 0.2464(7) 0.1492(6) 0.043(3) Uani 0.662(3) 1 d D U P A 1
H10A H -0.1355 0.2419 0.1889 0.065 Uiso 0.662(3) 1 calc R U P A 1
H10B H -0.2762 0.2155 0.1481 0.065 Uiso 0.662(3) 1 calc R U P A 1
H10C H -0.2228 0.2937 0.1438 0.065 Uiso 0.662(3) 1 calc R U P A 1
C12 C -0.1535(16) 0.2408(7) 0.0310(6) 0.034(3) Uani 0.662(3) 1 d D . P A 1
H12A H -0.1918 0.2879 0.0288 0.051 Uiso 0.662(3) 1 calc R U P A 1
H12B H -0.2385 0.2089 0.0249 0.051 Uiso 0.662(3) 1 calc R U P A 1
H12C H -0.0768 0.2337 -0.0014 0.051 Uiso 0.662(3) 1 calc R U P A 1
C14 C -0.0183(5) 0.1539(2) 0.1023(2) 0.0428(13) Uani 0.662(3) 1 d D U P A 1
H14A H 0.0486 0.1437 0.0671 0.064 Uiso 0.662(3) 1 calc R U P A 1
H14B H -0.1050 0.1221 0.1022 0.064 Uiso 0.662(3) 1 calc R U P A 1
H14C H 0.0393 0.1487 0.1408 0.064 Uiso 0.662(3) 1 calc R U P A 1
C17B C 0.1114(11) 0.2962(6) 0.1185(5) 0.032(2) Uani 0.338(3) 1 d D U P A 2
O8B O 0.1284(7) 0.2358(3) 0.1331(3) 0.0396(17) Uani 0.338(3) 1 d D U P A 2
O5B O -0.0154(8) 0.3299(4) 0.0992(4) 0.0337(16) Uani 0.338(3) 1 d D U P A 2
C16B C -0.1613(9) 0.2875(4) 0.0891(4) 0.0335(18) Uani 0.338(3) 1 d D U P A 2
C10B C -0.123(3) 0.2332(13) 0.0411(12) 0.036(5) Uani 0.338(3) 1 d D U P A 2
H10D H -0.0779 0.2551 0.0048 0.054 Uiso 0.338(3) 1 calc R U P A 2
H10E H -0.2172 0.2093 0.0290 0.054 Uiso 0.338(3) 1 calc R U P A 2
H10F H -0.0508 0.2004 0.0586 0.054 Uiso 0.338(3) 1 calc R U P A 2
C12B C -0.214(4) 0.2549(15) 0.1536(11) 0.050(7) Uani 0.338(3) 1 d D . P A 2
H12D H -0.3187 0.2371 0.1497 0.076 Uiso 0.338(3) 1 calc R U P A 2
H12E H -0.2119 0.2902 0.1858 0.076 Uiso 0.338(3) 1 calc R U P A 2
H12F H -0.1451 0.2175 0.1649 0.076 Uiso 0.338(3) 1 calc R U P A 2
C14B C -0.2750(9) 0.3436(4) 0.0694(4) 0.039(2) Uani 0.338(3) 1 d D U P A 2
H14D H -0.2323 0.3694 0.0346 0.058 Uiso 0.338(3) 1 calc R U P A 2
H14E H -0.2931 0.3747 0.1041 0.058 Uiso 0.338(3) 1 calc R U P A 2
H14F H -0.3717 0.3225 0.0569 0.058 Uiso 0.338(3) 1 calc R U P A 2

loop_
_atom_site_aniso_label
_atom_site_aniso_U_11
_atom_site_aniso_U_22
_atom_site_aniso_U_33
_atom_site_aniso_U_23
_atom_site_aniso_U_13
_atom_site_aniso_U_12
O1 0.0271(11) 0.0464(13) 0.0298(11) -0.0018(9) 0.0015(9) -0.0007(9)
O2 0.0627(15) 0.0327(13) 0.0577(16) 0.0033(11) 0.0126(13) -0.0030(11)
O3 0.0667(16) 0.0389(14) 0.0518(15) -0.0200(11) 0.0174(12) -0.0198(12)
N20 0.0269(12) 0.0388(15) 0.0321(14) -0.0099(12) 0.0027(11) -0.0069(11)
N21 0.0312(15) 0.073(2) 0.0534(18) -0.0300(16) 0.0054(13) -0.0157(15)
C1 0.0269(15) 0.0317(17) 0.0291(17) -0.0014(13) -0.0022(13) 0.0058(13)
C2 0.0385(17) 0.048(2) 0.0313(17) -0.0109(15) -0.0055(14) 0.0078(16)
C3 0.0385(17) 0.0386(19) 0.0281(18) 0.0000(14) -0.0003(14) 0.0068(14)
C4 0.0293(15) 0.0340(17) 0.0261(15) 0.0015(13) -0.0017(13) 0.0008(13)
C5 0.0401(17) 0.042(2) 0.043(2) -0.0086(16) 0.0018(15) -0.0058(15)
C6 0.056(2) 0.045(2) 0.038(2) -0.0107(16) -0.0120(16) 0.0071(17)
C7 0.0309(16) 0.052(2) 0.0382(19) -0.0152(16) 0.0083(14) -0.0083(15)
C9 0.047(2) 0.036(2) 0.048(2) -0.0029(17) 0.0160(18) -0.0171(16)
C11 0.0323(17) 0.076(3) 0.040(2) -0.0333(18) -0.0063(15) 0.0082(17)
C13 0.066(2) 0.075(3) 0.042(2) -0.0182(19) -0.0173(18) 0.026(2)
C18 0.0352(17) 0.0403(19) 0.042(2) -0.0155(16) -0.0074(15) 0.0037(15)
C19 0.0384(16) 0.0377(18) 0.0279(16) -0.0042(14) 0.0001(13) 0.0008(15)
C17 0.035(3) 0.031(3) 0.031(3) -0.002(2) -0.002(3) -0.002(3)
O8 0.0349(19) 0.035(2) 0.049(2) 0.0004(17) -0.0074(15) 0.0004(16)
O5 0.0292(19) 0.034(2) 0.035(2) -0.0019(18) -0.0008(16) -0.0071(16)
C16 0.027(2) 0.037(2) 0.037(3) 0.000(2) -0.003(2) -0.0116(19)
C10 0.033(4) 0.046(5) 0.051(6) -0.013(4) 0.011(3) -0.019(4)
C12 0.034(5) 0.045(5) 0.024(4) -0.003(4) -0.013(4) -0.006(3)
C14 0.044(3) 0.037(3) 0.047(3) 0.002(2) -0.002(2) -0.008(2)
C17B 0.034(4) 0.032(5) 0.030(4) 0.000(4) -0.001(4) -0.003(4)
O8B 0.040(4) 0.034(4) 0.044(4) 0.002(3) -0.004(3) 0.001(3)
O5B 0.026(3) 0.034(4) 0.041(3) 0.001(3) -0.004(3) -0.004(3)
C16B 0.028(3) 0.037(4) 0.036(4) -0.002(3) -0.001(3) -0.009(3)
C10B 0.032(9) 0.038(7) 0.038(10) 0.001(6) -0.014(7) -0.008(5)
C12B 0.045(11) 0.086(16) 0.021(9) 0.000(9) 0.005(7) -0.003(10)
C14B 0.029(4) 0.042(5) 0.045(5) -0.013(4) -0.005(4) -0.005(4)

loop_
_atom_type_symbol
_atom_type_description
_atom_type_scat_dispersion_real
_atom_type_scat_dispersion_imag
_atom_type_scat_source
C C 0.0033 0.0016
;
International Tables for Crystallography
(Vol. C, Tables 4.2.6.8 and 6.1.1.4)
;
H H 0.0000 0.0000
;
International Tables for Crystallography
(Vol. C, Table 6.1.1.4)
;
N N 0.0061 0.0033
;
International Tables for Crystallography
(Vol. C, Tables 4.2.6.8 and 6.1.1.4)
;
O O 0.0106 0.0060
;
International Tables for Crystallography
(Vol. C, Tables 4.2.6.8 and 6.1.1.4)
;

loop_
_geom_angle_atom_site_label_1
_geom_angle_atom_site_label_2
_geom_angle_atom_site_label_3
_geom_angle
C9 O3 N21 108.4(2)
C4 N20 C7 122.5(2)
C4 N20 H20 118.8
C7 N20 H20 118.8
C17 N21 O3 123.2(3)
C17 N21 C11 112.5(3)
O3 N21 C11 106.3(2)
O3 N21 C17B 85.8(4)
C11 N21 C17B 132.8(5)
C19 C1 C3 119.3(3)
C19 C1 C4 122.7(3)
C3 C1 C4 118.0(3)
C18 C2 C3 120.4(3)
C18 C2 H2 119.8
C3 C2 H2 119.8
C2 C3 C1 120.0(3)
C2 C3 H3 120.0
C1 C3 H3 120.0
O1 C4 N20 122.3(3)
O1 C4 C1 121.5(3)
N20 C4 C1 116.3(2)
C18 C5 C19 120.7(3)
C18 C5 H5 119.6
C19 C5 H5 119.6
C11 C6 C13 112.2(3)
C11 C6 H6A 109.2
C13 C6 H6A 109.2
C11 C6 H6B 109.2
C13 C6 H6B 109.2
H6A C6 H6B 107.9
N20 C7 C9 112.2(2)
N20 C7 C11 116.7(3)
C9 C7 C11 101.5(2)
N20 C7 H7 108.7
C9 C7 H7 108.7
C11 C7 H7 108.7
O2 C9 O3 121.2(3)
O2 C9 C7 129.3(3)
O3 C9 C7 109.5(3)
N21 C11 C6 111.3(3)
N21 C11 C7 101.6(3)
C6 C11 C7 114.8(2)
N21 C11 H11 109.6
C6 C11 H11 109.6
C7 C11 H11 109.6
C6 C13 H13A 109.5
C6 C13 H13B 109.5
H13A C13 H13B 109.5
C6 C13 H13C 109.5
H13A C13 H13C 109.5
H13B C13 H13C 109.5
C5 C18 C2 119.5(3)
C5 C18 H18 120.2
C2 C18 H18 120.2
C5 C19 C1 120.1(3)
C5 C19 H19 120.0
C1 C19 H19 120.0
O8 C17 O5 128.9(5)
O8 C17 N21 124.9(5)
O5 C17 N21 106.1(4)
C17 O5 C16 119.3(4)
O5 C16 C10 109.9(6)
O5 C16 C14 101.3(3)
C10 C16 C14 112.3(6)
O5 C16 C12 110.8(7)
C10 C16 C12 111.2(8)
C14 C16 C12 110.9(6)
C16 C10 H10A 109.5
C16 C10 H10B 109.5
H10A C10 H10B 109.5
C16 C10 H10C 109.5
H10A C10 H10C 109.5
H10B C10 H10C 109.5
C16 C12 H12A 109.5
C16 C12 H12B 109.5
H12A C12 H12B 109.5
C16 C12 H12C 109.5
H12A C12 H12C 109.5
H12B C12 H12C 109.5
C16 C14 H14A 109.5
C16 C14 H14B 109.5
H14A C14 H14B 109.5
C16 C14 H14C 109.5
H14A C14 H14C 109.5
H14B C14 H14C 109.5
O8B C17B O5B 130.1(10)
O8B C17B N21 136.2(8)
O5B C17B N21 93.4(7)
C17B O5B C16B 117.5(8)
C10B C16B O5B 106.9(13)
C10B C16B C14B 116.6(12)
O5B C16B C14B 101.1(7)
C10B C16B C12B 112.4(16)
O5B C16B C12B 109.3(12)
C14B C16B C12B 109.7(13)
C16B C10B H10D 109.5
C16B C10B H10E 109.5
H10D C10B H10E 109.5
C16B C10B H10F 109.5
H10D C10B H10F 109.5
H10E C10B H10F 109.5
C16B C12B H12D 109.5
C16B C12B H12E 109.5
H12D C12B H12E 109.5
C16B C12B H12F 109.5
H12D C12B H12F 109.5
H12E C12B H12F 109.5
C16B C14B H14D 109.5
C16B C14B H14E 109.5
H14D C14B H14E 109.5
C16B C14B H14F 109.5
H14D C14B H14F 109.5
H14E C14B H14F 109.5

loop_
_geom_bond_atom_site_label_1
_geom_bond_atom_site_label_2
_geom_bond_distance
O1 C4 1.246(3)
O2 C9 1.207(4)
O3 C9 1.372(4)
O3 N21 1.455(3)
N20 C4 1.345(3)
N20 C7 1.436(4)
N20 H20 0.8600
N21 C17 1.415(6)
N21 C11 1.463(4)
N21 C17B 1.583(11)
C1 C19 1.388(4)
C1 C3 1.392(4)
C1 C4 1.486(4)
C2 C18 1.381(4)
C2 C3 1.387(4)
C2 H2 0.9300
C3 H3 0.9300
C5 C18 1.378(4)
C5 C19 1.382(4)
C5 H5 0.9300
C6 C11 1.504(5)
C6 C13 1.530(4)
C6 H6A 0.9700
C6 H6B 0.9700
C7 C9 1.494(5)
C7 C11 1.543(4)
C7 H7 0.9800
C11 H11 0.9800
C13 H13A 0.9600
C13 H13B 0.9600
C13 H13C 0.9600
C18 H18 0.9300
C19 H19 0.9300
C17 O8 1.210(6)
C17 O5 1.332(6)
O5 C16 1.496(5)
C16 C10 1.499(14)
C16 C14 1.508(6)
C16 C12 1.564(12)
C10 H10A 0.9600
C10 H10B 0.9600
C10 H10C 0.9600
C12 H12A 0.9600
C12 H12B 0.9600
C12 H12C 0.9600
C14 H14A 0.9600
C14 H14B 0.9600
C14 H14C 0.9600
C17B O8B 1.205(11)
C17B O5B 1.329(11)
O5B C16B 1.506(9)
C16B C10B 1.49(2)
C16B C14B 1.509(10)
C16B C12B 1.573(19)
C10B H10D 0.9600
C10B H10E 0.9600
C10B H10F 0.9600
C12B H12D 0.9600
C12B H12E 0.9600
C12B H12F 0.9600
C14B H14D 0.9600
C14B H14E 0.9600
C14B H14F 0.9600

loop_
_geom_torsion_atom_site_label_1
_geom_torsion_atom_site_label_2
_geom_torsion_atom_site_label_3
_geom_torsion_atom_site_label_4
_geom_torsion
C9 O3 N21 C17_a -111.1(4)
C9 O3 N21 C11 20.9(3)
C9 O3 N21 C17B -112.6(4)
C18 C2 C3 C1 0.8(4)
C19 C1 C3 C2 -1.5(4)
C4 C1 C3 C2 179.4(3)
C7 N20 C4 O1 -0.5(4)
C7 N20 C4 C1 178.4(3)
C19 C1 C4 O1 -148.4(3)
C3 C1 C4 O1 30.7(4)
C19 C1 C4 N20 32.7(4)
C3 C1 C4 N20 -148.2(3)
C4 N20 C7 C9 -129.3(3)
C4 N20 C7 C11 114.1(3)
N21 O3 C9 O2 -177.7(3)
N21 O3 C9 C7 1.9(3)
N20 C7 C9 O2 31.9(4)
C11 C7 C9 O2 157.3(3)
N20 C7 C9 O3 -147.7(2)
C11 C7 C9 O3 -22.3(3)
C17 N21 C11 C6 -133.2(3)
O3 N21 C11 C6 89.1(3)
C17B N21 C11 C6 -171.3(5)
C17 N21 C11 C7 104.1(4)
O3 N21 C11 C7 -33.6(3)
C17B N21 C11 C7 66.0(6)
C13 C6 C11 N21 57.5(4)
C13 C6 C11 C7 172.2(3)
N20 C7 C11 N21 155.7(2)
C9 C7 C11 N21 33.4(3)
N20 C7 C11 C6 35.4(4)
C9 C7 C11 C6 -86.9(3)
C19 C5 C18 C2 -1.0(5)
C3 C2 C18 C5 0.4(4)
C18 C5 C19 C1 0.4(5)
C3 C1 C19 C5 0.9(4)
C4 C1 C19 C5 179.9(3)
O3 N21 C17 O8 162.9(4)
C11 N21 C17 O8 33.5(7)
C17B N21 C17 O8 165.4(11)
O3 N21 C17 O5 -20.6(6)
C11 N21 C17 O5 -150.1(4)
C17B N21 C17 O5 -18.1(7)
O8 C17 O5 C16 -2.4(9)
N21 C17 O5 C16 -178.7(4)
C17 O5 C16 C10 -62.8(8)
C17 O5 C16 C14 178.2(4)
C17 O5 C16 C12 60.5(7)
C17 N21 C17B O8B 169.3(19)
O3 N21 C17B O8B -12.8(13)
C11 N21 C17B O8B -121.3(12)
C17 N21 C17B O5B -3.6(6)
O3 N21 C17B O5B 174.3(7)
C11 N21 C17B O5B 65.9(9)
O8B C17B O5B C16B -4.4(17)
N21 C17B O5B C16B 169.1(6)
C17B O5B C16B C10B -58.8(15)
C17B O5B C16B C14B 178.7(8)
C17B O5B C16B C12B 63.1(15)
